data_7003485
loop_
_publ_author_name
'Sommerfeldt, Hanne-Marthe'
'Meermann, Christian'
'Schrems, Marcus G.'
'T\"ornroos, Karl W.'
'Fr\/oystein, Nils \%Age'
'Miller, Robert J.'
'Scheidt, Ernst-Wilhelm'
'Scherer, Wolfgang'
'Anwander, Reiner'

_publ_section_title
;
 Characterization and reactivity of peralkylated LnIIAlIII
 heterobimetallic complexes
;
_journal_issue 14
_journal_name_full 'Dalton Transactions'
_journal_page_first 1899
_journal_page_last 1907
_journal_paper_doi 10.1039/b716603f
_journal_year 2008
_chemical_formula_moiety 'C20 H32 Al2 N2 Yb'
_chemical_formula_sum 'C20 H32 Al2 N2 Yb'
_chemical_formula_weight 527.48
_chemical_name_common bis(tetramethyl-aluminate)-phenanthroline-ytterbium
_chemical_name_systematic
;
?
;
_space_group_IT_number 14
_symmetry_cell_setting monoclinic
_symmetry_space_group_name_Hall '-P 2ybc'
_symmetry_space_group_name_H-M 'P 1 21/c 1'
_atom_sites_solution_hydrogens geom
_atom_sites_solution_primary direct
_atom_sites_solution_secondary difmap
_audit_creation_method SHELXL-97
_cell_angle_alpha 90.00
_cell_angle_beta 95.0840(10)
_cell_angle_gamma 90.00
_cell_formula_units_Z 8
_cell_length_a 16.8663(6)
_cell_length_b 22.3747(8)
_cell_length_c 12.3257(4)
_cell_measurement_reflns_used 20268
_cell_measurement_temperature 153(2)
_cell_measurement_theta_max 27.88
_cell_measurement_theta_min 2.424
_cell_volume 4633.2(3)
_computing_cell_refinement
;
Bruker (2001). SAINT, version 6.02a, Bruker AXS Inc., Madison,
Wisconsin, USA.
;
_computing_data_collection
;
Bruker (1999). SMART, version 5.059, Bruker AXS Inc., Madison,
Wisconsin, USA.
;
_computing_data_reduction
;
Bruker (2001). SAINT, version 6.02a, Bruker AXS Inc., Madison,
Wisconsin, USA.
;
_computing_molecular_graphics
;
Bruker AXS (2003). SHELXTL. Version 6.14. Bruker AXS Inc., Madison,
Wisconsin, USA.
;
_computing_publication_material
;
Bruker AXS (2003). SHELXTL. Version 6.14. Bruker AXS Inc., Madison,
Wisconsin, USA.
;
_computing_structure_refinement
;
Sheldrick, G. M. (1997). SHELXS97 and SHELXL97. University of
G\"ottingen, Germany.
;
_computing_structure_solution
;
Altomare, A. et al. (1994). SIR92. J. Appl. Cryst. 27, 435.
;
_diffrn_ambient_temperature 153(2)
_diffrn_detector_area_resol_mean '48 \um'
_diffrn_measured_fraction_theta_full 1.000
_diffrn_measured_fraction_theta_max 1.000
_diffrn_measurement_device_type 'Bruker-AXS SMART 2K CCD'
_diffrn_measurement_method 'omega scans'
_diffrn_radiation_monochromator graphite
_diffrn_radiation_source 'normal-focus sealed tube'
_diffrn_radiation_type MoK\a
_diffrn_radiation_wavelength 0.71073
_diffrn_reflns_av_R_equivalents 0.0330
_diffrn_reflns_av_sigmaI/netI 0.0212
_diffrn_reflns_limit_h_max 22
_diffrn_reflns_limit_h_min -22
_diffrn_reflns_limit_k_max 29
_diffrn_reflns_limit_k_min -29
_diffrn_reflns_limit_l_max 16
_diffrn_reflns_limit_l_min -16
_diffrn_reflns_number 66391
_diffrn_reflns_theta_full 27.89
_diffrn_reflns_theta_max 27.89
_diffrn_reflns_theta_min 1.21
_diffrn_standards_decay_% 0
_diffrn_standards_interval_count 1
_diffrn_standards_interval_time '28 h'
_diffrn_standards_number 747
_exptl_absorpt_coefficient_mu 4.118
_exptl_absorpt_correction_T_max 0.95948
_exptl_absorpt_correction_T_min 0.33003
_exptl_absorpt_correction_type numerical
_exptl_absorpt_process_details
;
Bruker AXS (2003). SHELXTL. Version 6.14.
Bruker AXS Inc., Madison, Wisconsin, USA.
;
_exptl_crystal_colour blue-green
_exptl_crystal_density_diffrn 1.512
_exptl_crystal_density_method 'not measured'
_exptl_crystal_description plate
_exptl_crystal_F_000 2096
_exptl_crystal_size_max 0.30
_exptl_crystal_size_mid 0.29
_exptl_crystal_size_min 0.05
_refine_diff_density_max 1.698
_refine_diff_density_min -1.491
_refine_diff_density_rms 0.113
_refine_ls_extinction_method none
_refine_ls_goodness_of_fit_ref 1.505
_refine_ls_hydrogen_treatment mixed
_refine_ls_matrix_type full
_refine_ls_number_parameters 510
_refine_ls_number_reflns 11073
_refine_ls_number_restraints 48
_refine_ls_restrained_S_all 1.502
_refine_ls_R_factor_all 0.0439
_refine_ls_R_factor_gt 0.0373
_refine_ls_shift/su_max 0.001
_refine_ls_shift/su_mean 0.000
_refine_ls_structure_factor_coef Fsqd
_refine_ls_weighting_details 'calc w=1/[\s^2^(Fo^2^)+(0.0000P)^2^+18.0591P] where P=(Fo^2^+2Fc^2^)/3'
_refine_ls_weighting_scheme calc
_refine_ls_wR_factor_gt 0.0887
_refine_ls_wR_factor_ref 0.0908
_reflns_number_gt 9774
_reflns_number_total 11073
_reflns_threshold_expression I>2\s(I)
_cod_data_source_file b716603f.txt
_cod_data_source_block Compound3b
_cod_depositor_comments
;
The following automatic conversions were performed:
'_symmetry_cell_setting' value 'Monoclinic' changed to 'monoclinic'
according to '/home/saulius/struct/CIF-dictionaries/cif_core.dic'
dictionary named 'cif_core.dic' version 2.4.1 from 2010-06-29.

Automatic conversion script
Id: cif_fix_enum 1527 2010-12-29 10:47:43Z saulius 
;
_cod_original_sg_symbol_H-M 'P 21/c'
_cod_database_code 7003485

loop_
_symmetry_equiv_pos_as_xyz
'x, y, z'
'-x, y+1/2, -z+1/2'
'-x, -y, -z'
'x, -y-1/2, z-1/2'

loop_
_atom_site_label
_atom_site_type_symbol
_atom_site_fract_x
_atom_site_fract_y
_atom_site_fract_z
_atom_site_U_iso_or_equiv
_atom_site_adp_type
_atom_site_occupancy
_atom_site_symmetry_multiplicity
_atom_site_calc_flag
_atom_site_refinement_flags
_atom_site_disorder_assembly
_atom_site_disorder_group
Yb1 Yb 0.491869(13) 0.075508(10) 0.744447(18) 0.02646(6) Uani 1 1 d . . .
Yb2 Yb -0.004461(14) 0.177096(10) 0.733395(18) 0.02711(6) Uani 1 1 d . . .
Al1 Al 0.65525(10) 0.00662(8) 0.76903(13) 0.0300(3) Uani 1 1 d . . .
Al2 Al 0.32977(10) 0.00739(8) 0.73960(14) 0.0303(3) Uani 1 1 d . . .
Al3 Al -0.16894(10) 0.24306(7) 0.71294(13) 0.0302(3) Uani 1 1 d . A .
Al4 Al 0.15585(10) 0.24843(8) 0.74316(14) 0.0336(4) Uani 1 1 d . A .
N1 N 0.5400(3) 0.16084(19) 0.6377(4) 0.0300(10) Uani 1 1 d D . .
C1 C 0.5852(4) 0.1544(3) 0.5553(5) 0.0376(13) Uani 1 1 d D . .
H1A H 0.5969 0.1150 0.5327 0.045 Uiso 1 1 calc R . .
N2 N 0.4522(3) 0.1748(2) 0.8142(4) 0.0320(10) Uani 1 1 d D . .
C2 C 0.6165(4) 0.2025(3) 0.5002(5) 0.0435(15) Uani 1 1 d D . .
H2 H 0.6484 0.1958 0.4417 0.052 Uiso 1 1 calc R . .
C3 C 0.6002(4) 0.2589(3) 0.5324(5) 0.0434(15) Uani 1 1 d D . .
H3 H 0.6213 0.2923 0.4968 0.052 Uiso 1 1 calc R . .
C4 C 0.5523(4) 0.2678(2) 0.6182(5) 0.0382(14) Uani 1 1 d D . .
C5 C 0.5333(5) 0.3260(3) 0.6559(6) 0.0520(18) Uani 1 1 d D . .
H5 H 0.5538 0.3602 0.6223 0.062 Uiso 1 1 calc R . .
C6 C 0.4875(5) 0.3329(3) 0.7370(7) 0.058(2) Uani 1 1 d D . .
H6 H 0.4740 0.3723 0.7576 0.070 Uiso 1 1 calc R . .
C7 C 0.4572(4) 0.2832(2) 0.7950(5) 0.0436(15) Uani 1 1 d D . .
C8 C 0.4094(4) 0.2888(3) 0.8811(6) 0.0546(19) Uani 1 1 d D . .
H8 H 0.3940 0.3274 0.9038 0.066 Uiso 1 1 calc R . .
C9 C 0.3850(4) 0.2393(3) 0.9324(6) 0.0539(19) Uani 1 1 d D . .
H9 H 0.3533 0.2428 0.9920 0.065 Uiso 1 1 calc R . .
C10 C 0.4073(4) 0.1827(3) 0.8962(5) 0.0424(14) Uani 1 1 d D . .
H10 H 0.3894 0.1483 0.9322 0.051 Uiso 1 1 calc R . .
C11 C 0.4758(3) 0.2244(2) 0.7612(4) 0.0299(11) Uani 1 1 d D . .
C12 C 0.5237(3) 0.2171(2) 0.6704(4) 0.0299(11) Uani 1 1 d D . .
C13 C 0.5643(3) -0.0105(2) 0.6489(4) 0.0307(11) Uani 1 1 d . . .
H13A H 0.5542 0.0253 0.6039 0.037 Uiso 1 1 calc R . .
H13B H 0.5159 -0.0213 0.6828 0.037 Uiso 1 1 calc R . .
H13C H 0.5797 -0.0436 0.6031 0.037 Uiso 1 1 calc R . .
C14 C 0.6266(3) 0.0761(2) 0.8680(4) 0.0324(12) Uani 1 1 d . . .
H14A H 0.6708 0.0832 0.9235 0.039 Uiso 1 1 calc R . .
H14B H 0.5787 0.0658 0.9035 0.039 Uiso 1 1 calc R . .
H14C H 0.6167 0.1122 0.8240 0.039 Uiso 1 1 calc R . .
C15 C 0.7464(4) 0.0304(4) 0.6883(6) 0.0526(18) Uani 1 1 d . . .
H15A H 0.7852 -0.0023 0.6904 0.079 Uiso 1 1 calc R . .
H15B H 0.7716 0.0661 0.7221 0.079 Uiso 1 1 calc R . .
H15C H 0.7276 0.0392 0.6125 0.079 Uiso 1 1 calc R . .
C16 C 0.6702(4) -0.0655(3) 0.8612(5) 0.0442(15) Uani 1 1 d . . .
H16A H 0.6845 -0.0994 0.8165 0.066 Uiso 1 1 calc R . .
H16B H 0.6206 -0.0745 0.8939 0.066 Uiso 1 1 calc R . .
H16C H 0.7129 -0.0584 0.9191 0.066 Uiso 1 1 calc R . .
C17 C 0.4192(3) 0.0016(3) 0.8648(4) 0.0335(12) Uani 1 1 d . . .
H17A H 0.4023 -0.0248 0.9218 0.040 Uiso 1 1 calc R . .
H17B H 0.4305 0.0415 0.8953 0.040 Uiso 1 1 calc R . .
H17C H 0.4674 -0.0146 0.8368 0.040 Uiso 1 1 calc R . .
C18 C 0.3574(4) 0.0680(3) 0.6237(5) 0.0370(13) Uani 1 1 d . . .
H18A H 0.3140 0.0696 0.5654 0.044 Uiso 1 1 calc R . .
H18B H 0.4066 0.0558 0.5934 0.044 Uiso 1 1 calc R . .
H18C H 0.3647 0.1076 0.6571 0.044 Uiso 1 1 calc R . .
C19 C 0.2357(4) 0.0356(4) 0.8095(6) 0.0541(18) Uani 1 1 d . . .
H19A H 0.2054 0.0011 0.8323 0.081 Uiso 1 1 calc R . .
H19B H 0.2020 0.0597 0.7576 0.081 Uiso 1 1 calc R . .
H19C H 0.2531 0.0599 0.8734 0.081 Uiso 1 1 calc R . .
C20 C 0.3201(4) -0.0718(3) 0.6674(6) 0.0504(17) Uani 1 1 d . . .
H20A H 0.2996 -0.1010 0.7172 0.076 Uiso 1 1 calc R . .
H20B H 0.3726 -0.0847 0.6479 0.076 Uiso 1 1 calc R . .
H20C H 0.2834 -0.0689 0.6013 0.076 Uiso 1 1 calc R . .
N3 N -0.052(3) 0.0887(11) 0.834(4) 0.031(2) Uani 0.378(7) 1 d PD A 1
N4 N 0.040(2) 0.0779(10) 0.660(2) 0.027(2) Uani 0.378(7) 1 d PD A 1
C21 C -0.096(3) 0.0918(11) 0.917(3) 0.043(3) Uani 0.378(7) 1 d PD A 1
H21 H -0.1132 0.1301 0.9393 0.052 Uiso 0.378(7) 1 calc PR A 1
C22 C -0.1196(18) 0.0417(10) 0.9750(18) 0.054(4) Uani 0.378(7) 1 d PD A 1
H22 H -0.1494 0.0462 1.0364 0.064 Uiso 0.378(7) 1 calc PR A 1
C23 C -0.0987(16) -0.0134(10) 0.9411(19) 0.052(4) Uani 0.378(7) 1 d PD A 1
H23 H -0.1151 -0.0479 0.9781 0.062 Uiso 0.378(7) 1 calc PR A 1
C24 C -0.0532(13) -0.0197(8) 0.852(2) 0.047(4) Uani 0.378(7) 1 d PD A 1
C25 C -0.0216(14) -0.0756(9) 0.820(2) 0.058(4) Uani 0.378(7) 1 d PD A 1
H25 H -0.0341 -0.1107 0.8586 0.069 Uiso 0.378(7) 1 calc PR A 1
C26 C 0.0246(15) -0.0803(10) 0.739(2) 0.051(3) Uani 0.378(7) 1 d PD A 1
H26 H 0.0428 -0.1186 0.7195 0.061 Uiso 0.378(7) 1 calc PR A 1
C27 C 0.0480(11) -0.0286(7) 0.6799(15) 0.035(3) Uani 0.378(7) 1 d PD A 1
C28 C 0.0943(12) -0.0313(8) 0.5920(16) 0.042(3) Uani 0.378(7) 1 d PD A 1
H28 H 0.1118 -0.0689 0.5675 0.051 Uiso 0.378(7) 1 calc PR A 1
C29 C 0.1149(13) 0.0196(8) 0.5409(17) 0.041(3) Uani 0.378(7) 1 d PD A 1
H29 H 0.1487 0.0184 0.4832 0.049 Uiso 0.378(7) 1 calc PR A 1
C30 C 0.0845(15) 0.0738(8) 0.5764(18) 0.035(2) Uani 0.378(7) 1 d PD A 1
H30 H 0.0961 0.1094 0.5388 0.042 Uiso 0.378(7) 1 calc PR A 1
C31 C 0.0189(14) 0.0276(7) 0.7126(17) 0.025(2) Uani 0.378(7) 1 d PD A 1
C32 C -0.0295(16) 0.0334(9) 0.8027(19) 0.027(3) Uani 0.378(7) 1 d PD A 1
N3A N -0.0417(19) 0.0804(7) 0.815(2) 0.031(2) Uani 0.622(7) 1 d PD A 2
N4A N 0.0454(11) 0.0906(5) 0.6378(12) 0.027(2) Uani 0.622(7) 1 d PD A 2
C21A C -0.0875(15) 0.0753(6) 0.8973(16) 0.043(3) Uani 0.622(7) 1 d PD A 2
H21B H -0.1061 0.1107 0.9294 0.052 Uiso 0.622(7) 1 calc PR A 2
C22A C -0.1093(9) 0.0198(6) 0.9383(10) 0.054(4) Uani 0.622(7) 1 d PD A 2
H22A H -0.1437 0.0178 0.9952 0.064 Uiso 0.622(7) 1 calc PR A 2
C23A C -0.0808(8) -0.0311(6) 0.8956(11) 0.052(4) Uani 0.622(7) 1 d PD A 2
H23A H -0.0940 -0.0689 0.9243 0.062 Uiso 0.622(7) 1 calc PR A 2
C24A C -0.0323(7) -0.0279(5) 0.8095(12) 0.047(4) Uani 0.622(7) 1 d PD A 2
C25A C 0.0001(9) -0.0796(5) 0.7604(12) 0.058(4) Uani 0.622(7) 1 d PD A 2
H25A H -0.0116 -0.1182 0.7866 0.069 Uiso 0.622(7) 1 calc PR A 2
C26A C 0.0463(7) -0.0744(4) 0.6790(11) 0.051(3) Uani 0.622(7) 1 d PD A 2
H26A H 0.0688 -0.1094 0.6505 0.061 Uiso 0.622(7) 1 calc PR A 2
C27A C 0.0633(6) -0.0173(4) 0.6328(9) 0.035(3) Uani 0.622(7) 1 d PD A 2
C28A C 0.1097(7) -0.0108(5) 0.5457(9) 0.042(3) Uani 0.622(7) 1 d PD A 2
H28A H 0.1327 -0.0449 0.5150 0.051 Uiso 0.622(7) 1 calc PR A 2
C29A C 0.1220(7) 0.0445(5) 0.5047(9) 0.041(3) Uani 0.622(7) 1 d PD A 2
H29A H 0.1521 0.0494 0.4437 0.049 Uiso 0.622(7) 1 calc PR A 2
C30A C 0.0895(9) 0.0942(5) 0.5539(10) 0.035(2) Uani 0.622(7) 1 d PD A 2
H30A H 0.0995 0.1327 0.5255 0.042 Uiso 0.622(7) 1 calc PR A 2
C31A C 0.0323(8) 0.0352(4) 0.6789(9) 0.025(2) Uani 0.622(7) 1 d PD A 2
C32A C -0.0139(8) 0.0296(5) 0.7714(11) 0.027(3) Uani 0.622(7) 1 d PD A 2
C33 C -0.0821(4) 0.2558(3) 0.8398(4) 0.0345(12) Uani 1 1 d . . .
H33A H -0.1001 0.2860 0.8898 0.041 Uiso 1 1 calc R A .
H33B H -0.0329 0.2694 0.8108 0.041 Uiso 1 1 calc R . .
H33C H -0.0722 0.2180 0.8789 0.041 Uiso 1 1 calc R . .
C34 C -0.1392(4) 0.1763(2) 0.6098(4) 0.0326(12) Uani 1 1 d . . .
H34A H -0.1306 0.1390 0.6508 0.039 Uiso 1 1 calc R A .
H34B H -0.0904 0.1872 0.5771 0.039 Uiso 1 1 calc R . .
H34C H -0.1825 0.1708 0.5522 0.039 Uiso 1 1 calc R . .
C35 C -0.2631(4) 0.2173(3) 0.7854(5) 0.0471(16) Uani 1 1 d . . .
H35A H -0.2881 0.2523 0.8161 0.071 Uiso 1 1 calc R A .
H35B H -0.2466 0.1892 0.8440 0.071 Uiso 1 1 calc R . .
H35C H -0.3012 0.1978 0.7322 0.071 Uiso 1 1 calc R . .
C36 C -0.1794(4) 0.3178(3) 0.6267(6) 0.0471(16) Uani 1 1 d . . .
H36A H -0.1972 0.3502 0.6723 0.071 Uiso 1 1 calc R A .
H36B H -0.2185 0.3120 0.5638 0.071 Uiso 1 1 calc R . .
H36C H -0.1277 0.3283 0.6013 0.071 Uiso 1 1 calc R . .
C37 C 0.0638(4) 0.2595(3) 0.6230(4) 0.0375(13) Uani 1 1 d . . .
H37A H 0.0767 0.2922 0.5746 0.045 Uiso 1 1 calc R A .
H37B H 0.0148 0.2692 0.6565 0.045 Uiso 1 1 calc R . .
H37C H 0.0562 0.2225 0.5809 0.045 Uiso 1 1 calc R . .
C38 C 0.1302(4) 0.1842(3) 0.8531(5) 0.0400(14) Uani 1 1 d . . .
H38A H 0.1220 0.1457 0.8156 0.048 Uiso 1 1 calc R A .
H38B H 0.0818 0.1953 0.8866 0.048 Uiso 1 1 calc R . .
H38C H 0.1747 0.1807 0.9096 0.048 Uiso 1 1 calc R . .
C39 C 0.2480(4) 0.2240(4) 0.6658(6) 0.062(2) Uani 1 1 d . . .
H39A H 0.2638 0.2571 0.6205 0.092 Uiso 1 1 calc R A .
H39B H 0.2334 0.1894 0.6196 0.092 Uiso 1 1 calc R . .
H39C H 0.2924 0.2134 0.7190 0.092 Uiso 1 1 calc R . .
C40 C 0.1695(4) 0.3247(3) 0.8252(6) 0.0515(17) Uani 1 1 d . . .
H40A H 0.1848 0.3564 0.7762 0.077 Uiso 1 1 calc R A .
H40B H 0.2113 0.3199 0.8851 0.077 Uiso 1 1 calc R . .
H40C H 0.1193 0.3354 0.8547 0.077 Uiso 1 1 calc R . .

loop_
_atom_site_aniso_label
_atom_site_aniso_U_11
_atom_site_aniso_U_22
_atom_site_aniso_U_33
_atom_site_aniso_U_23
_atom_site_aniso_U_13
_atom_site_aniso_U_12
Yb1 0.02832(12) 0.02274(11) 0.02937(11) 0.00321(8) 0.00845(9) 0.00140(8)
Yb2 0.03213(13) 0.02346(11) 0.02666(11) -0.00121(8) 0.00776(9) 0.00121(8)
Al1 0.0263(8) 0.0338(9) 0.0305(8) 0.0030(7) 0.0051(6) 0.0021(7)
Al2 0.0243(8) 0.0332(9) 0.0337(8) -0.0020(7) 0.0046(7) 0.0014(7)
Al3 0.0331(9) 0.0304(8) 0.0276(8) 0.0001(6) 0.0062(7) 0.0013(7)
Al4 0.0284(9) 0.0416(10) 0.0303(8) -0.0047(7) 0.0006(7) 0.0009(7)
N1 0.031(2) 0.023(2) 0.038(2) 0.0054(18) 0.0089(19) 0.0025(18)
C1 0.041(3) 0.032(3) 0.042(3) 0.007(2) 0.015(3) 0.002(2)
N2 0.030(2) 0.031(2) 0.036(2) -0.005(2) 0.0070(19) 0.0046(19)
C2 0.042(3) 0.044(4) 0.046(3) 0.016(3) 0.011(3) -0.006(3)
C3 0.041(3) 0.042(3) 0.046(3) 0.021(3) -0.005(3) -0.011(3)
C4 0.036(3) 0.024(3) 0.051(4) 0.006(2) -0.015(3) -0.005(2)
C5 0.060(5) 0.027(3) 0.066(4) 0.002(3) -0.010(4) -0.003(3)
C6 0.064(5) 0.020(3) 0.087(6) -0.012(3) -0.019(4) 0.003(3)
C7 0.049(4) 0.033(3) 0.046(3) -0.016(3) -0.008(3) 0.009(3)
C8 0.046(4) 0.043(4) 0.072(5) -0.027(4) -0.008(4) 0.018(3)
C9 0.037(4) 0.075(5) 0.049(4) -0.028(4) 0.004(3) 0.015(3)
C10 0.034(3) 0.056(4) 0.038(3) -0.009(3) 0.008(3) 0.009(3)
C11 0.027(3) 0.025(2) 0.036(3) -0.005(2) -0.007(2) 0.005(2)
C12 0.030(3) 0.026(3) 0.032(3) 0.003(2) -0.004(2) 0.001(2)
C13 0.034(3) 0.030(3) 0.028(3) 0.000(2) 0.007(2) 0.006(2)
C14 0.033(3) 0.033(3) 0.031(3) 0.001(2) 0.002(2) -0.003(2)
C15 0.035(3) 0.066(5) 0.059(4) 0.004(4) 0.018(3) -0.002(3)
C16 0.045(4) 0.041(3) 0.045(3) 0.005(3) -0.004(3) 0.009(3)
C17 0.033(3) 0.034(3) 0.034(3) 0.010(2) 0.008(2) -0.001(2)
C18 0.037(3) 0.042(3) 0.031(3) 0.003(2) -0.002(2) 0.006(3)
C19 0.035(4) 0.070(5) 0.059(4) -0.013(4) 0.013(3) 0.009(3)
C20 0.046(4) 0.041(4) 0.064(4) -0.010(3) 0.004(3) -0.003(3)
N3 0.025(8) 0.032(5) 0.038(9) 0.006(5) 0.011(4) 0.004(5)
N4 0.032(4) 0.020(5) 0.029(7) 0.001(4) 0.008(4) 0.000(5)
C21 0.038(7) 0.052(9) 0.041(9) 0.005(7) 0.014(5) -0.001(8)
C22 0.053(7) 0.076(12) 0.032(8) 0.020(6) 0.002(6) -0.023(8)
C23 0.042(8) 0.053(9) 0.058(10) 0.028(7) -0.015(7) -0.022(6)
C24 0.015(7) 0.034(5) 0.089(13) 0.017(6) -0.013(5) -0.009(4)
C25 0.063(10) 0.028(5) 0.078(12) 0.010(8) -0.020(8) -0.007(6)
C26 0.050(7) 0.022(4) 0.078(10) -0.001(6) -0.015(6) 0.006(4)
C27 0.025(5) 0.028(5) 0.051(8) -0.006(5) -0.016(5) 0.006(4)
C28 0.030(5) 0.037(7) 0.058(9) -0.022(5) -0.007(5) 0.009(5)
C29 0.039(5) 0.048(8) 0.037(6) -0.013(5) 0.005(5) 0.006(6)
C30 0.037(4) 0.035(7) 0.034(6) -0.005(5) 0.011(4) -0.003(6)
C31 0.016(5) 0.023(4) 0.033(8) 0.001(4) -0.005(4) -0.003(3)
C32 0.010(6) 0.034(4) 0.036(9) 0.004(4) -0.003(5) -0.003(3)
N3A 0.025(8) 0.032(5) 0.038(9) 0.006(5) 0.011(4) 0.004(5)
N4A 0.032(4) 0.020(5) 0.029(7) 0.001(4) 0.008(4) 0.000(5)
C21A 0.038(7) 0.052(9) 0.041(9) 0.005(7) 0.014(5) -0.001(8)
C22A 0.053(7) 0.076(12) 0.032(8) 0.020(6) 0.002(6) -0.023(8)
C23A 0.042(8) 0.053(9) 0.058(10) 0.028(7) -0.015(7) -0.022(6)
C24A 0.015(7) 0.034(5) 0.089(13) 0.017(6) -0.013(5) -0.009(4)
C25A 0.063(10) 0.028(5) 0.078(12) 0.010(8) -0.020(8) -0.007(6)
C26A 0.050(7) 0.022(4) 0.078(10) -0.001(6) -0.015(6) 0.006(4)
C27A 0.025(5) 0.028(5) 0.051(8) -0.006(5) -0.016(5) 0.006(4)
C28A 0.030(5) 0.037(7) 0.058(9) -0.022(5) -0.007(5) 0.009(5)
C29A 0.039(5) 0.048(8) 0.037(6) -0.013(5) 0.005(5) 0.006(6)
C30A 0.037(4) 0.035(7) 0.034(6) -0.005(5) 0.011(4) -0.003(6)
C31A 0.016(5) 0.023(4) 0.033(8) 0.001(4) -0.005(4) -0.003(3)
C32A 0.010(6) 0.034(4) 0.036(9) 0.004(4) -0.003(5) -0.003(3)
C33 0.038(3) 0.034(3) 0.032(3) -0.005(2) 0.005(2) 0.008(2)
C34 0.037(3) 0.034(3) 0.027(2) -0.003(2) 0.005(2) -0.005(2)
C35 0.039(4) 0.062(4) 0.042(3) 0.000(3) 0.014(3) 0.000(3)
C36 0.049(4) 0.039(3) 0.052(4) 0.008(3) -0.004(3) 0.002(3)
C37 0.044(3) 0.043(3) 0.027(3) 0.008(2) 0.007(2) -0.007(3)
C38 0.042(3) 0.046(3) 0.031(3) -0.003(2) -0.002(2) 0.011(3)
C39 0.038(4) 0.092(6) 0.057(4) -0.018(4) 0.014(3) 0.005(4)
C40 0.049(4) 0.042(4) 0.063(4) -0.015(3) -0.001(3) -0.001(3)

loop_
_atom_type_symbol
_atom_type_description
_atom_type_scat_dispersion_real
_atom_type_scat_dispersion_imag
_atom_type_scat_source
C C 0.0033 0.0016 'International Tables Vol C Tables 4.2.6.8 and 6.1.1.4'
H H 0.0000 0.0000 'International Tables Vol C Tables 4.2.6.8 and 6.1.1.4'
N N 0.0061 0.0033 'International Tables Vol C Tables 4.2.6.8 and 6.1.1.4'
Al Al 0.0645 0.0514 'International Tables Vol C Tables 4.2.6.8 and 6.1.1.4'
Yb Yb -0.3850 5.5486 'International Tables Vol C Tables 4.2.6.8 and 6.1.1.4'

loop_
_geom_angle_atom_site_label_1
_geom_angle_atom_site_label_2
_geom_angle_atom_site_label_3
_geom_angle
_geom_angle_site_symmetry_1
_geom_angle_site_symmetry_3
_geom_angle_publ_flag
N1 Yb1 N2 67.01(14) . . ?
N1 Yb1 Al2 133.46(11) . . ?
N2 Yb1 Al2 100.37(11) . . ?
N1 Yb1 Al1 95.90(11) . . ?
N2 Yb1 Al1 131.45(11) . . ?
Al2 Yb1 Al1 121.31(4) . . ?
N4A Yb2 N3A 67.6(3) . . ?
N4A Yb2 N3 75.6(5) . . ?
N3A Yb2 N3 8.0(6) . . ?
N4A Yb2 N4 9.2(4) . . ?
N3A Yb2 N4 58.5(4) . . ?
N3 Yb2 N4 66.5(5) . . ?
N4A Yb2 Al3 132.2(5) . . ?
N3A Yb2 Al3 100.9(6) . . ?
N3 Yb2 Al3 95.3(11) . . ?
N4 Yb2 Al3 132.3(9) . . ?
N4A Yb2 Al4 95.1(4) . . ?
N3A Yb2 Al4 132.4(8) . . ?
N3 Yb2 Al4 134.2(15) . . ?
N4 Yb2 Al4 100.2(7) . . ?
Al3 Yb2 Al4 121.21(5) . . ?
C15 Al1 C16 116.3(3) . . ?
C15 Al1 C14 109.2(3) . . ?
C16 Al1 C14 107.5(3) . . ?
C15 Al1 C13 104.5(3) . . ?
C16 Al1 C13 108.0(3) . . ?
C14 Al1 C13 111.4(2) . . ?
C15 Al1 Yb1 122.2(2) . . ?
C16 Al1 Yb1 121.4(2) . . ?
C14 Al1 Yb1 55.82(16) . . ?
C13 Al1 Yb1 55.62(15) . . ?
C19 Al2 C20 116.4(3) . . ?
C19 Al2 C18 109.5(3) . . ?
C20 Al2 C18 107.0(3) . . ?
C19 Al2 C17 104.8(3) . . ?
C20 Al2 C17 107.8(3) . . ?
C18 Al2 C17 111.5(2) . . ?
C19 Al2 Yb1 124.8(2) . . ?
C20 Al2 Yb1 118.7(2) . . ?
C18 Al2 Yb1 55.90(17) . . ?
C17 Al2 Yb1 55.69(15) . . ?
C35 Al3 C36 116.9(3) . . ?
C35 Al3 C34 108.6(3) . . ?
C36 Al3 C34 107.3(3) . . ?
C35 Al3 C33 104.0(3) . . ?
C36 Al3 C33 108.3(3) . . ?
C34 Al3 C33 111.9(2) . . ?
C35 Al3 Yb2 124.6(2) . . ?
C36 Al3 Yb2 118.5(2) . . ?
C34 Al3 Yb2 56.21(17) . . ?
C33 Al3 Yb2 55.97(16) . . ?
C39 Al4 C40 115.0(3) . . ?
C39 Al4 C38 110.3(3) . . ?
C40 Al4 C38 106.7(3) . . ?
C39 Al4 C37 105.2(3) . . ?
C40 Al4 C37 107.9(3) . . ?
C38 Al4 C37 111.7(3) . . ?
C39 Al4 Yb2 123.7(3) . . ?
C40 Al4 Yb2 121.2(2) . . ?
C38 Al4 Yb2 55.65(18) . . ?
C37 Al4 Yb2 56.07(16) . . ?
C1 N1 C12 118.1(5) . . ?
C1 N1 Yb1 123.7(3) . . ?
C12 N1 Yb1 118.0(3) . . ?
N1 C1 C2 123.6(6) . . ?
N1 C1 H1A 118.2 . . ?
C2 C1 H1A 118.2 . . ?
C10 N2 C11 117.9(5) . . ?
C10 N2 Yb1 124.6(4) . . ?
C11 N2 Yb1 117.5(3) . . ?
C3 C2 C1 118.5(6) . . ?
C3 C2 H2 120.7 . . ?
C1 C2 H2 120.7 . . ?
C2 C3 C4 119.8(5) . . ?
C2 C3 H3 120.1 . . ?
C4 C3 H3 120.1 . . ?
C3 C4 C12 118.3(5) . . ?
C3 C4 C5 122.3(6) . . ?
C12 C4 C5 119.3(6) . . ?
C6 C5 C4 120.9(6) . . ?
C6 C5 H5 119.5 . . ?
C4 C5 H5 119.5 . . ?
C5 C6 C7 122.6(6) . . ?
C5 C6 H6 118.7 . . ?
C7 C6 H6 118.7 . . ?
C8 C7 C11 117.7(6) . . ?
C8 C7 C6 124.1(6) . . ?
C11 C7 C6 118.2(6) . . ?
C9 C8 C7 120.0(6) . . ?
C9 C8 H8 120.0 . . ?
C7 C8 H8 120.0 . . ?
C8 C9 C10 119.1(6) . . ?
C8 C9 H9 120.4 . . ?
C10 C9 H9 120.4 . . ?
N2 C10 C9 123.2(6) . . ?
N2 C10 H10 118.4 . . ?
C9 C10 H10 118.4 . . ?
N2 C11 C7 122.0(5) . . ?
N2 C11 C12 119.0(4) . . ?
C7 C11 C12 118.9(5) . . ?
N1 C12 C4 121.6(5) . . ?
N1 C12 C11 118.4(4) . . ?
C4 C12 C11 120.0(5) . . ?
Al1 C13 H13A 109.5 . . ?
Al1 C13 H13B 109.5 . . ?
H13A C13 H13B 109.5 . . ?
Al1 C13 H13C 109.5 . . ?
H13A C13 H13C 109.5 . . ?
H13B C13 H13C 109.5 . . ?
Al1 C14 H14A 109.5 . . ?
Al1 C14 H14B 109.5 . . ?
H14A C14 H14B 109.5 . . ?
Al1 C14 H14C 109.5 . . ?
H14A C14 H14C 109.5 . . ?
H14B C14 H14C 109.5 . . ?
Al1 C15 H15A 109.5 . . ?
Al1 C15 H15B 109.5 . . ?
H15A C15 H15B 109.5 . . ?
Al1 C15 H15C 109.5 . . ?
H15A C15 H15C 109.5 . . ?
H15B C15 H15C 109.5 . . ?
Al1 C16 H16A 109.5 . . ?
Al1 C16 H16B 109.5 . . ?
H16A C16 H16B 109.5 . . ?
Al1 C16 H16C 109.5 . . ?
H16A C16 H16C 109.5 . . ?
H16B C16 H16C 109.5 . . ?
Al2 C17 H17A 109.5 . . ?
Al2 C17 H17B 109.5 . . ?
H17A C17 H17B 109.5 . . ?
Al2 C17 H17C 109.5 . . ?
H17A C17 H17C 109.5 . . ?
H17B C17 H17C 109.5 . . ?
Al2 C18 H18A 109.5 . . ?
Al2 C18 H18B 109.5 . . ?
H18A C18 H18B 109.5 . . ?
Al2 C18 H18C 109.5 . . ?
H18A C18 H18C 109.5 . . ?
H18B C18 H18C 109.5 . . ?
Al2 C19 H19A 109.5 . . ?
Al2 C19 H19B 109.5 . . ?
H19A C19 H19B 109.5 . . ?
Al2 C19 H19C 109.5 . . ?
H19A C19 H19C 109.5 . . ?
H19B C19 H19C 109.5 . . ?
Al2 C20 H20A 109.5 . . ?
Al2 C20 H20B 109.5 . . ?
H20A C20 H20B 109.5 . . ?
Al2 C20 H20C 109.5 . . ?
H20A C20 H20C 109.5 . . ?
H20B C20 H20C 109.5 . . ?
C21 N3 C32 117(2) . . ?
C21 N3 Yb2 124.7(16) . . ?
C32 N3 Yb2 118.3(15) . . ?
C30 N4 C31 120.2(18) . . ?
C30 N4 Yb2 122.8(12) . . ?
C31 N4 Yb2 117.0(12) . . ?
N3 C21 C22 124(2) . . ?
N3 C21 H21 118.2 . . ?
C22 C21 H21 118.2 . . ?
C23 C22 C21 119(2) . . ?
C23 C22 H22 120.7 . . ?
C21 C22 H22 120.7 . . ?
C22 C23 C24 120.4(19) . . ?
C22 C23 H23 119.8 . . ?
C24 C23 H23 119.8 . . ?
C23 C24 C32 116.8(16) . . ?
C23 C24 C25 123.2(18) . . ?
C32 C24 C25 119.5(19) . . ?
C26 C25 C24 122(2) . . ?
C26 C25 H25 118.8 . . ?
C24 C25 H25 118.8 . . ?
C25 C26 C27 122(2) . . ?
C25 C26 H26 119.2 . . ?
C27 C26 H26 119.2 . . ?
C28 C27 C31 119.3(15) . . ?
C28 C27 C26 123.9(16) . . ?
C31 C27 C26 116.7(16) . . ?
C29 C28 C27 120.6(16) . . ?
C29 C28 H28 119.7 . . ?
C27 C28 H28 119.7 . . ?
C28 C29 C30 117.7(17) . . ?
C28 C29 H29 121.2 . . ?
C30 C29 H29 121.2 . . ?
N4 C30 C29 123.1(17) . . ?
N4 C30 H30 118.4 . . ?
C29 C30 H30 118.4 . . ?
N4 C31 C27 118.9(16) . . ?
N4 C31 C32 118.9(15) . . ?
C27 C31 C32 122.2(16) . . ?
N3 C32 C24 123.4(19) . . ?
N3 C32 C31 119.3(17) . . ?
C24 C32 C31 117.3(18) . . ?
C21A N3A C32A 118.3(12) . . ?
C21A N3A Yb2 124.4(8) . . ?
C32A N3A Yb2 117.2(8) . . ?
C30A N4A C31A 117.7(9) . . ?
C30A N4A Yb2 124.5(7) . . ?
C31A N4A Yb2 117.7(6) . . ?
N3A C21A C22A 122.5(12) . . ?
N3A C21A H21B 118.7 . . ?
C22A C21A H21B 118.7 . . ?
C23A C22A C21A 119.3(11) . . ?
C23A C22A H22A 120.3 . . ?
C21A C22A H22A 120.3 . . ?
C22A C23A C24A 120.0(10) . . ?
C22A C23A H23A 120.0 . . ?
C24A C23A H23A 120.0 . . ?
C23A C24A C32A 117.3(9) . . ?
C23A C24A C25A 123.3(10) . . ?
C32A C24A C25A 119.4(10) . . ?
C26A C25A C24A 121.3(11) . . ?
C26A C25A H25A 119.4 . . ?
C24A C25A H25A 119.4 . . ?
C25A C26A C27A 121.8(10) . . ?
C25A C26A H26A 119.1 . . ?
C27A C26A H26A 119.1 . . ?
C28A C27A C31A 118.3(8) . . ?
C28A C27A C26A 122.9(9) . . ?
C31A C27A C26A 118.8(9) . . ?
C29A C28A C27A 119.8(9) . . ?
C29A C28A H28A 120.1 . . ?
C27A C28A H28A 120.1 . . ?
C28A C29A C30A 118.8(9) . . ?
C28A C29A H29A 120.6 . . ?
C30A C29A H29A 120.6 . . ?
N4A C30A C29A 123.8(10) . . ?
N4A C30A H30A 118.1 . . ?
C29A C30A H30A 118.1 . . ?
N4A C31A C27A 121.5(9) . . ?
N4A C31A C32A 119.3(8) . . ?
C27A C31A C32A 119.1(8) . . ?
N3A C32A C24A 122.5(10) . . ?
N3A C32A C31A 118.0(9) . . ?
C24A C32A C31A 119.4(9) . . ?
Al3 C33 H33A 109.5 . . ?
Al3 C33 H33B 109.5 . . ?
H33A C33 H33B 109.5 . . ?
Al3 C33 H33C 109.5 . . ?
H33A C33 H33C 109.5 . . ?
H33B C33 H33C 109.5 . . ?
Al3 C34 H34A 109.5 . . ?
Al3 C34 H34B 109.5 . . ?
H34A C34 H34B 109.5 . . ?
Al3 C34 H34C 109.5 . . ?
H34A C34 H34C 109.5 . . ?
H34B C34 H34C 109.5 . . ?
Al3 C35 H35A 109.5 . . ?
Al3 C35 H35B 109.5 . . ?
H35A C35 H35B 109.5 . . ?
Al3 C35 H35C 109.5 . . ?
H35A C35 H35C 109.5 . . ?
H35B C35 H35C 109.5 . . ?
Al3 C36 H36A 109.5 . . ?
Al3 C36 H36B 109.5 . . ?
H36A C36 H36B 109.5 . . ?
Al3 C36 H36C 109.5 . . ?
H36A C36 H36C 109.5 . . ?
H36B C36 H36C 109.5 . . ?
Al4 C37 H37A 109.5 . . ?
Al4 C37 H37B 109.5 . . ?
H37A C37 H37B 109.5 . . ?
Al4 C37 H37C 109.5 . . ?
H37A C37 H37C 109.5 . . ?
H37B C37 H37C 109.5 . . ?
Al4 C38 H38A 109.5 . . ?
Al4 C38 H38B 109.5 . . ?
H38A C38 H38B 109.5 . . ?
Al4 C38 H38C 109.5 . . ?
H38A C38 H38C 109.5 . . ?
H38B C38 H38C 109.5 . . ?
Al4 C39 H39A 109.5 . . ?
Al4 C39 H39B 109.5 . . ?
H39A C39 H39B 109.5 . . ?
Al4 C39 H39C 109.5 . . ?
H39A C39 H39C 109.5 . . ?
H39B C39 H39C 109.5 . . ?
Al4 C40 H40A 109.5 . . ?
Al4 C40 H40B 109.5 . . ?
H40A C40 H40B 109.5 . . ?
Al4 C40 H40C 109.5 . . ?
H40A C40 H40C 109.5 . . ?
H40B C40 H40C 109.5 . . ?

loop_
_geom_bond_atom_site_label_1
_geom_bond_atom_site_label_2
_geom_bond_distance
_geom_bond_site_symmetry_2
_geom_bond_publ_flag
Yb1 N1 2.494(4) . ?
Yb1 N2 2.496(4) . ?
Yb1 Al2 3.1260(17) . ?
Yb1 Al1 3.1486(17) . ?
Yb2 N4A 2.453(12) . ?
Yb2 N3A 2.492(16) . ?
Yb2 N3 2.50(3) . ?
Yb2 N4 2.54(2) . ?
Yb2 Al3 3.1328(17) . ?
Yb2 Al4 3.1329(18) . ?
Al1 C15 1.976(6) . ?
Al1 C16 1.978(6) . ?
Al1 C14 2.059(6) . ?
Al1 C13 2.071(6) . ?
Al2 C19 1.974(6) . ?
Al2 C20 1.984(7) . ?
Al2 C18 2.053(6) . ?
Al2 C17 2.065(6) . ?
Al3 C35 1.975(6) . ?
Al3 C36 1.982(6) . ?
Al3 C34 2.052(5) . ?
Al3 C33 2.065(6) . ?
Al4 C39 1.970(7) . ?
Al4 C40 1.986(7) . ?
Al4 C38 2.048(6) . ?
Al4 C37 2.063(6) . ?
N1 C1 1.331(6) . ?
N1 C12 1.357(6) . ?
C1 C2 1.400(7) . ?
C1 H1A 0.9500 . ?
N2 C10 1.328(6) . ?
N2 C11 1.364(6) . ?
C2 C3 1.359(9) . ?
C2 H2 0.9500 . ?
C3 C4 1.401(8) . ?
C3 H3 0.9500 . ?
C4 C12 1.409(7) . ?
C4 C5 1.429(8) . ?
C5 C6 1.326(10) . ?
C5 H5 0.9500 . ?
C6 C7 1.441(9) . ?
C6 H6 0.9500 . ?
C7 C8 1.394(9) . ?
C7 C11 1.422(6) . ?
C8 C9 1.359(9) . ?
C8 H8 0.9500 . ?
C9 C10 1.405(8) . ?
C9 H9 0.9500 . ?
C10 H10 0.9500 . ?
C11 C12 1.446(7) . ?
C13 H13A 0.9800 . ?
C13 H13B 0.9800 . ?
C13 H13C 0.9800 . ?
C14 H14A 0.9800 . ?
C14 H14B 0.9800 . ?
C14 H14C 0.9800 . ?
C15 H15A 0.9800 . ?
C15 H15B 0.9800 . ?
C15 H15C 0.9800 . ?
C16 H16A 0.9800 . ?
C16 H16B 0.9800 . ?
C16 H16C 0.9800 . ?
C17 H17A 0.9800 . ?
C17 H17B 0.9800 . ?
C17 H17C 0.9800 . ?
C18 H18A 0.9800 . ?
C18 H18B 0.9800 . ?
C18 H18C 0.9800 . ?
C19 H19A 0.9800 . ?
C19 H19B 0.9800 . ?
C19 H19C 0.9800 . ?
C20 H20A 0.9800 . ?
C20 H20B 0.9800 . ?
C20 H20C 0.9800 . ?
N3 C21 1.331(9) . ?
N3 C32 1.357(9) . ?
N4 C30 1.328(9) . ?
N4 C31 1.363(9) . ?
C21 C22 1.401(10) . ?
C21 H21 0.9500 . ?
C22 C23 1.359(12) . ?
C22 H22 0.9500 . ?
C23 C24 1.399(12) . ?
C23 H23 0.9500 . ?
C24 C32 1.410(10) . ?
C24 C25 1.430(11) . ?
C25 C26 1.326(13) . ?
C25 H25 0.9500 . ?
C26 C27 1.440(12) . ?
C26 H26 0.9500 . ?
C27 C28 1.392(12) . ?
C27 C31 1.422(9) . ?
C28 C29 1.360(12) . ?
C28 H28 0.9500 . ?
C29 C30 1.403(10) . ?
C29 H29 0.9500 . ?
C30 H30 0.9500 . ?
C31 C32 1.442(10) . ?
N3A C21A 1.331(8) . ?
N3A C32A 1.359(8) . ?
N4A C30A 1.328(8) . ?
N4A C31A 1.366(8) . ?
C21A C22A 1.401(9) . ?
C21A H21B 0.9500 . ?
C22A C23A 1.361(11) . ?
C22A H22A 0.9500 . ?
C23A C24A 1.399(11) . ?
C23A H23A 0.9500 . ?
C24A C32A 1.413(8) . ?
C24A C25A 1.435(11) . ?
C25A C26A 1.329(12) . ?
C25A H25A 0.9500 . ?
C26A C27A 1.439(10) . ?
C26A H26A 0.9500 . ?
C27A C28A 1.391(11) . ?
C27A C31A 1.423(8) . ?
C28A C29A 1.360(11) . ?
C28A H28A 0.9500 . ?
C29A C30A 1.401(9) . ?
C29A H29A 0.9500 . ?
C30A H30A 0.9500 . ?
C31A C32A 1.443(9) . ?
C33 H33A 0.9800 . ?
C33 H33B 0.9800 . ?
C33 H33C 0.9800 . ?
C34 H34A 0.9800 . ?
C34 H34B 0.9800 . ?
C34 H34C 0.9800 . ?
C35 H35A 0.9800 . ?
C35 H35B 0.9800 . ?
C35 H35C 0.9800 . ?
C36 H36A 0.9800 . ?
C36 H36B 0.9800 . ?
C36 H36C 0.9800 . ?
C37 H37A 0.9800 . ?
C37 H37B 0.9800 . ?
C37 H37C 0.9800 . ?
C38 H38A 0.9800 . ?
C38 H38B 0.9800 . ?
C38 H38C 0.9800 . ?
C39 H39A 0.9800 . ?
C39 H39B 0.9800 . ?
C39 H39C 0.9800 . ?
C40 H40A 0.9800 . ?
C40 H40B 0.9800 . ?
C40 H40C 0.9800 . ?

loop_
_geom_torsion_atom_site_label_1
_geom_torsion_atom_site_label_2
_geom_torsion_atom_site_label_3
_geom_torsion_atom_site_label_4
_geom_torsion
_geom_torsion_site_symmetry_1
_geom_torsion_site_symmetry_2
_geom_torsion_site_symmetry_3
_geom_torsion_site_symmetry_4
_geom_torsion_publ_flag
N1 Yb1 Al1 C15 -9.6(3) . . . . ?
N2 Yb1 Al1 C15 -74.0(3) . . . . ?
Al2 Yb1 Al1 C15 141.1(3) . . . . ?
N1 Yb1 Al1 C16 173.4(3) . . . . ?
N2 Yb1 Al1 C16 109.1(3) . . . . ?
Al2 Yb1 Al1 C16 -35.9(3) . . . . ?
N1 Yb1 Al1 C14 82.8(2) . . . . ?
N2 Yb1 Al1 C14 18.4(2) . . . . ?
Al2 Yb1 Al1 C14 -126.49(19) . . . . ?
N1 Yb1 Al1 C13 -95.4(2) . . . . ?
N2 Yb1 Al1 C13 -159.8(2) . . . . ?
Al2 Yb1 Al1 C13 55.28(19) . . . . ?
N1 Yb1 Al2 C19 -80.8(3) . . . . ?
N2 Yb1 Al2 C19 -12.7(3) . . . . ?
Al1 Yb1 Al2 C19 141.3(3) . . . . ?
N1 Yb1 Al2 C20 102.2(3) . . . . ?
N2 Yb1 Al2 C20 170.2(3) . . . . ?
Al1 Yb1 Al2 C20 -35.7(3) . . . . ?
N1 Yb1 Al2 C18 10.3(3) . . . . ?
N2 Yb1 Al2 C18 78.4(2) . . . . ?
Al1 Yb1 Al2 C18 -127.6(2) . . . . ?
N1 Yb1 Al2 C17 -165.2(2) . . . . ?
N2 Yb1 Al2 C17 -97.1(2) . . . . ?
Al1 Yb1 Al2 C17 56.9(2) . . . . ?
N4A Yb2 Al3 C35 83.4(4) . . . . ?
N3A Yb2 Al3 C35 13.9(7) . . . . ?
N3 Yb2 Al3 C35 8.0(12) . . . . ?
N4 Yb2 Al3 C35 70.9(6) . . . . ?
Al4 Yb2 Al3 C35 -143.0(3) . . . . ?
N4A Yb2 Al3 C36 -99.3(3) . . . . ?
N3A Yb2 Al3 C36 -168.8(7) . . . . ?
N3 Yb2 Al3 C36 -174.7(12) . . . . ?
N4 Yb2 Al3 C36 -111.8(6) . . . . ?
Al4 Yb2 Al3 C36 34.3(3) . . . . ?
N4A Yb2 Al3 C34 -6.8(3) . . . . ?
N3A Yb2 Al3 C34 -76.3(7) . . . . ?
N3 Yb2 Al3 C34 -82.2(12) . . . . ?
N4 Yb2 Al3 C34 -19.3(5) . . . . ?
Al4 Yb2 Al3 C34 126.78(19) . . . . ?
N4A Yb2 Al3 C33 167.0(3) . . . . ?
N3A Yb2 Al3 C33 97.5(7) . . . . ?
N3 Yb2 Al3 C33 91.6(12) . . . . ?
N4 Yb2 Al3 C33 154.5(5) . . . . ?
Al4 Yb2 Al3 C33 -59.4(2) . . . . ?
N4A Yb2 Al4 C39 8.7(5) . . . . ?
N3A Yb2 Al4 C39 72.8(6) . . . . ?
N3 Yb2 Al4 C39 83.6(8) . . . . ?
N4 Yb2 Al4 C39 16.5(7) . . . . ?
Al3 Yb2 Al4 C39 -138.7(3) . . . . ?
N4A Yb2 Al4 C40 -173.8(4) . . . . ?
N3A Yb2 Al4 C40 -109.7(5) . . . . ?
N3 Yb2 Al4 C40 -98.9(8) . . . . ?
N4 Yb2 Al4 C40 -166.0(7) . . . . ?
Al3 Yb2 Al4 C40 38.8(3) . . . . ?
N4A Yb2 Al4 C38 -84.1(4) . . . . ?
N3A Yb2 Al4 C38 -20.0(5) . . . . ?
N3 Yb2 Al4 C38 -9.2(7) . . . . ?
N4 Yb2 Al4 C38 -76.3(7) . . . . ?
Al3 Yb2 Al4 C38 128.5(2) . . . . ?
N4A Yb2 Al4 C37 94.7(4) . . . . ?
N3A Yb2 Al4 C37 158.8(5) . . . . ?
N3 Yb2 Al4 C37 169.6(7) . . . . ?
N4 Yb2 Al4 C37 102.5(7) . . . . ?
Al3 Yb2 Al4 C37 -52.7(2) . . . . ?
N2 Yb1 N1 C1 177.1(5) . . . . ?
Al2 Yb1 N1 C1 -100.6(5) . . . . ?
Al1 Yb1 N1 C1 44.3(5) . . . . ?
N2 Yb1 N1 C12 1.8(4) . . . . ?
Al2 Yb1 N1 C12 84.2(4) . . . . ?
Al1 Yb1 N1 C12 -131.0(4) . . . . ?
C12 N1 C1 C2 -0.3(9) . . . . ?
Yb1 N1 C1 C2 -175.6(5) . . . . ?
N1 Yb1 N2 C10 177.2(5) . . . . ?
Al2 Yb1 N2 C10 44.2(5) . . . . ?
Al1 Yb1 N2 C10 -105.8(5) . . . . ?
N1 Yb1 N2 C11 -0.1(4) . . . . ?
Al2 Yb1 N2 C11 -133.1(4) . . . . ?
Al1 Yb1 N2 C11 76.9(4) . . . . ?
N1 C1 C2 C3 0.2(10) . . . . ?
C1 C2 C3 C4 -0.7(10) . . . . ?
C2 C3 C4 C12 1.4(9) . . . . ?
C2 C3 C4 C5 179.8(6) . . . . ?
C3 C4 C5 C6 179.7(7) . . . . ?
C12 C4 C5 C6 -1.9(10) . . . . ?
C4 C5 C6 C7 2.9(11) . . . . ?
C5 C6 C7 C8 179.5(7) . . . . ?
C5 C6 C7 C11 -1.9(10) . . . . ?
C11 C7 C8 C9 2.7(10) . . . . ?
C6 C7 C8 C9 -178.7(7) . . . . ?
C7 C8 C9 C10 -1.2(10) . . . . ?
C11 N2 C10 C9 -1.7(9) . . . . ?
Yb1 N2 C10 C9 -179.0(5) . . . . ?
C8 C9 C10 N2 0.7(10) . . . . ?
C10 N2 C11 C7 3.3(8) . . . . ?
Yb1 N2 C11 C7 -179.2(4) . . . . ?
C10 N2 C11 C12 -179.0(5) . . . . ?
Yb1 N2 C11 C12 -1.6(6) . . . . ?
C8 C7 C11 N2 -3.8(9) . . . . ?
C6 C7 C11 N2 177.5(6) . . . . ?
C8 C7 C11 C12 178.5(5) . . . . ?
C6 C7 C11 C12 -0.2(8) . . . . ?
C1 N1 C12 C4 1.1(8) . . . . ?
Yb1 N1 C12 C4 176.6(4) . . . . ?
C1 N1 C12 C11 -178.9(5) . . . . ?
Yb1 N1 C12 C11 -3.3(6) . . . . ?
C3 C4 C12 N1 -1.6(8) . . . . ?
C5 C4 C12 N1 179.9(5) . . . . ?
C3 C4 C12 C11 178.3(5) . . . . ?
C5 C4 C12 C11 -0.1(8) . . . . ?
N2 C11 C12 N1 3.3(7) . . . . ?
C7 C11 C12 N1 -179.0(5) . . . . ?
N2 C11 C12 C4 -176.6(5) . . . . ?
C7 C11 C12 C4 1.1(8) . . . . ?
N4A Yb2 N3 C21 -178(6) . . . . ?
N3A Yb2 N3 C21 -180(22) . . . . ?
N4 Yb2 N3 C21 -180(6) . . . . ?
Al3 Yb2 N3 C21 -46(6) . . . . ?
Al4 Yb2 N3 C21 99(5) . . . . ?
N4A Yb2 N3 C32 4(4) . . . . ?
N3A Yb2 N3 C32 2(13) . . . . ?
N4 Yb2 N3 C32 2(4) . . . . ?
Al3 Yb2 N3 C32 136(4) . . . . ?
Al4 Yb2 N3 C32 -79(5) . . . . ?
N4A Yb2 N4 C30 11(6) . . . . ?
N3A Yb2 N4 C30 180(4) . . . . ?
N3 Yb2 N4 C30 180(4) . . . . ?
Al3 Yb2 N4 C30 105(3) . . . . ?
Al4 Yb2 N4 C30 -46(3) . . . . ?
N4A Yb2 N4 C31 -171(11) . . . . ?
N3A Yb2 N4 C31 -2(2) . . . . ?
N3 Yb2 N4 C31 -2(3) . . . . ?
Al3 Yb2 N4 C31 -77(3) . . . . ?
Al4 Yb2 N4 C31 132(3) . . . . ?
C32 N3 C21 C22 1(9) . . . . ?
Yb2 N3 C21 C22 -177(3) . . . . ?
N3 C21 C22 C23 -3(7) . . . . ?
C21 C22 C23 C24 2(5) . . . . ?
C22 C23 C24 C32 1(4) . . . . ?
C22 C23 C24 C25 173(3) . . . . ?
C23 C24 C25 C26 -177(3) . . . . ?
C32 C24 C25 C26 -6(4) . . . . ?
C24 C25 C26 C27 2(5) . . . . ?
C25 C26 C27 C28 -178(3) . . . . ?
C25 C26 C27 C31 0(4) . . . . ?
C31 C27 C28 C29 3(3) . . . . ?
C26 C27 C28 C29 -179(2) . . . . ?
C27 C28 C29 C30 -3(4) . . . . ?
C31 N4 C30 C29 -3(5) . . . . ?
Yb2 N4 C30 C29 175(2) . . . . ?
C28 C29 C30 N4 3(4) . . . . ?
C30 N4 C31 C27 3(5) . . . . ?
Yb2 N4 C31 C27 -175.0(18) . . . . ?
C30 N4 C31 C32 -180(3) . . . . ?
Yb2 N4 C31 C32 2(4) . . . . ?
C28 C27 C31 N4 -3(4) . . . . ?
C26 C27 C31 N4 179(3) . . . . ?
C28 C27 C31 C32 180(2) . . . . ?
C26 C27 C31 C32 2(4) . . . . ?
C21 N3 C32 C24 2(8) . . . . ?
Yb2 N3 C32 C24 -179(2) . . . . ?
C21 N3 C32 C31 -180(4) . . . . ?
Yb2 N3 C32 C31 -1(6) . . . . ?
C23 C24 C32 N3 -3(5) . . . . ?
C25 C24 C32 N3 -175(4) . . . . ?
C23 C24 C32 C31 179(3) . . . . ?
C25 C24 C32 C31 7(4) . . . . ?
N4 C31 C32 N3 -1(5) . . . . ?
C27 C31 C32 N3 177(4) . . . . ?
N4 C31 C32 C24 177(3) . . . . ?
C27 C31 C32 C24 -5(4) . . . . ?
N4A Yb2 N3A C21A -176(3) . . . . ?
N3 Yb2 N3A C21A 2(15) . . . . ?
N4 Yb2 N3A C21A -178(4) . . . . ?
Al3 Yb2 N3A C21A -45(3) . . . . ?
Al4 Yb2 N3A C21A 108(3) . . . . ?
N4A Yb2 N3A C32A 3(2) . . . . ?
N3 Yb2 N3A C32A -179(19) . . . . ?
N4 Yb2 N3A C32A 1(2) . . . . ?
Al3 Yb2 N3A C32A 134(2) . . . . ?
Al4 Yb2 N3A C32A -73(3) . . . . ?
N3A Yb2 N4A C30A -178(2) . . . . ?
N3 Yb2 N4A C30A -178(2) . . . . ?
N4 Yb2 N4A C30A -168(10) . . . . ?
Al3 Yb2 N4A C30A 97.6(17) . . . . ?
Al4 Yb2 N4A C30A -43.9(17) . . . . ?
N3A Yb2 N4A C31A -3.4(16) . . . . ?
N3 Yb2 N4A C31A -4(2) . . . . ?
N4 Yb2 N4A C31A 7(7) . . . . ?
Al3 Yb2 N4A C31A -87.7(15) . . . . ?
Al4 Yb2 N4A C31A 130.7(14) . . . . ?
C32A N3A C21A C22A -1(5) . . . . ?
Yb2 N3A C21A C22A 177.7(18) . . . . ?
N3A C21A C22A C23A 2(4) . . . . ?
C21A C22A C23A C24A -2(2) . . . . ?
C22A C23A C24A C32A 1(2) . . . . ?
C22A C23A C24A C25A 179.9(14) . . . . ?
C23A C24A C25A C26A -179.7(14) . . . . ?
C32A C24A C25A C26A -1(2) . . . . ?
C24A C25A C26A C27A -3(2) . . . . ?
C25A C26A C27A C28A -178.2(13) . . . . ?
C25A C26A C27A C31A 2.7(18) . . . . ?
C31A C27A C28A C29A -2.2(17) . . . . ?
C26A C27A C28A C29A 178.7(11) . . . . ?
C27A C28A C29A C30A 2.1(19) . . . . ?
C31A N4A C30A C29A 1(3) . . . . ?
Yb2 N4A C30A C29A 175.5(12) . . . . ?
C28A C29A C30A N4A -1(2) . . . . ?
C30A N4A C31A C27A -1(3) . . . . ?
Yb2 N4A C31A C27A -176.1(10) . . . . ?
C30A N4A C31A C32A 178.8(16) . . . . ?
Yb2 N4A C31A C32A 4(2) . . . . ?
C28A C27A C31A N4A 2(2) . . . . ?
C26A C27A C31A N4A -179.1(15) . . . . ?
C28A C27A C31A C32A -178.1(12) . . . . ?
C26A C27A C31A C32A 1.0(18) . . . . ?
C21A N3A C32A C24A 0(4) . . . . ?
Yb2 N3A C32A C24A -178.8(13) . . . . ?
C21A N3A C32A C31A 177(3) . . . . ?
Yb2 N3A C32A C31A -2(3) . . . . ?
C23A C24A C32A N3A 0(3) . . . . ?
C25A C24A C32A N3A -179(2) . . . . ?
C23A C24A C32A C31A -176.6(14) . . . . ?
C25A C24A C32A C31A 4(2) . . . . ?
N4A C31A C32A N3A -1(3) . . . . ?
C27A C31A C32A N3A 179(2) . . . . ?
N4A C31A C32A C24A 175.7(16) . . . . ?
C27A C31A C32A C24A -5(2) . . . . ?
